data_4324607
loop_
_publ_author_name
'Tian-Fu Liu'
'Jian L\"u'
'Chongbin Tian'
'Minna Cao'
'Zujin Lin'
'Rong Cao'

_publ_section_title
;
 Porous Anionic, Cationic, and Neutral Metal-Carboxylate Frameworks
 Constructed from Flexible Tetrapodal Ligands: Syntheses, Structures,
 Ion-Exchanges, and Magnetic Properties
;
_journal_name_full 'Inorganic Chemistry'
_journal_page_first 2264
_journal_page_last 2271
_journal_paper_doi 10.1021/ic1019229
_journal_volume 50
_journal_year 2011
_chemical_formula_sum 'C70 H48 Cd3 N2 O24'
_chemical_formula_weight 1638.30
_chemical_name_systematic
; 
 ? 
;
_space_group_IT_number 2
_symmetry_cell_setting triclinic
_symmetry_space_group_name_Hall '-P 1'
_symmetry_space_group_name_H-M 'P -1'
_atom_sites_solution_hydrogens geom
_atom_sites_solution_primary direct
_atom_sites_solution_secondary difmap
_audit_creation_method SHELXL-97
_cell_angle_alpha 107.913(2)
_cell_angle_beta 103.400(4)
_cell_angle_gamma 100.533(2)
_cell_formula_units_Z 1
_cell_length_a 11.970(3)
_cell_length_b 16.341(5)
_cell_length_c 16.436(5)
_cell_measurement_reflns_used 2735
_cell_measurement_temperature 293(2)
_cell_measurement_theta_max 27.4719
_cell_measurement_theta_min 2.5731
_cell_volume 2861.5(14)
_computing_cell_refinement 'CrystalClear (Rigaku Inc., 2007)'
_computing_data_collection 'CrystalClear (Rigaku Inc., 2007)'
_computing_data_reduction 'CrystalClear (Rigaku Inc., 2007)'
_computing_molecular_graphics 'SHELXL-97 (Sheldrick, 1997)'
_computing_publication_material 'SHELXL-97 (Sheldrick, 1997)'
_computing_structure_refinement 'SHELXL-97 (Sheldrick, 1997)'
_computing_structure_solution 'SHELXS-97 (Sheldrick, 1990)'
_diffrn_ambient_temperature 293(2)
_diffrn_detector_area_resol_mean 13.6612
_diffrn_measured_fraction_theta_full 0.995
_diffrn_measured_fraction_theta_max 0.995
_diffrn_measurement_device_type
;
Mercury2 (2x2 bin mode)
;
_diffrn_measurement_method CCD_Profile_fitting
_diffrn_radiation_monochromator graphite
_diffrn_radiation_source 'fine-focus sealed tube'
_diffrn_radiation_type MoK\a
_diffrn_radiation_wavelength 0.71073
_diffrn_reflns_av_R_equivalents 0.0225
_diffrn_reflns_av_sigmaI/netI 0.0471
_diffrn_reflns_limit_h_max 15
_diffrn_reflns_limit_h_min -14
_diffrn_reflns_limit_k_max 21
_diffrn_reflns_limit_k_min -21
_diffrn_reflns_limit_l_max 21
_diffrn_reflns_limit_l_min -18
_diffrn_reflns_number 22497
_diffrn_reflns_theta_full 27.48
_diffrn_reflns_theta_max 27.48
_diffrn_reflns_theta_min 2.26
_diffrn_standards_decay_% none
_diffrn_standards_interval_count none
_diffrn_standards_interval_time none
_diffrn_standards_number none
_exptl_absorpt_coefficient_mu 0.601
_exptl_absorpt_correction_T_max 1.0000
_exptl_absorpt_correction_T_min 0.7673
_exptl_absorpt_correction_type multi-scan
_exptl_absorpt_process_details crystalclear
_exptl_crystal_colour Colorless
_exptl_crystal_density_diffrn 0.951
_exptl_crystal_description Block
_exptl_crystal_F_000 818
_exptl_crystal_size_max 0.3650
_exptl_crystal_size_mid 0.3520
_exptl_crystal_size_min 0.3500
_refine_diff_density_max 0.212
_refine_diff_density_min -0.133
_refine_diff_density_rms 0.019
_refine_ls_extinction_method none
_refine_ls_goodness_of_fit_ref 1.002
_refine_ls_hydrogen_treatment constr
_refine_ls_matrix_type full
_refine_ls_number_parameters 487
_refine_ls_number_reflns 13068
_refine_ls_number_restraints 0
_refine_ls_restrained_S_all 1.002
_refine_ls_R_factor_all 0.0575
_refine_ls_R_factor_gt 0.0460
_refine_ls_shift/su_max 0.007
_refine_ls_shift/su_mean 0.001
_refine_ls_structure_factor_coef Fsqd
_refine_ls_weighting_details 'calc w=1/[\s^2^(Fo^2^)+(0.0896P)^2^+0.0000P] where P=(Fo^2^+2Fc^2^)/3'
_refine_ls_weighting_scheme calc
_refine_ls_wR_factor_gt 0.1442
_refine_ls_wR_factor_ref 0.1535
_reflns_number_gt 9701
_reflns_number_total 13068
_reflns_threshold_expression >2sigma(I)
_cod_data_source_file ic1019229_si_002_3.cif
_cod_data_source_block compound3
_cod_original_cell_volume 2861.4(14)
_cod_database_code 4324607

loop_
_symmetry_equiv_pos_as_xyz
'x, y, z'
'-x, -y, -z'

loop_
_atom_site_label
_atom_site_type_symbol
_atom_site_fract_x
_atom_site_fract_y
_atom_site_fract_z
_atom_site_U_iso_or_equiv
_atom_site_adp_type
_atom_site_occupancy
_atom_site_symmetry_multiplicity
_atom_site_calc_flag
_atom_site_refinement_flags
_atom_site_disorder_assembly
_atom_site_disorder_group
Cd1 Cd 0.18207(2) 0.896087(15) 0.383942(14) 0.0625(4) Uani 1 1 d . . .
O1 O 0.4404(10) 0.4885(4) 0.1016(6) 0.090(4) Uani 0.393(11) 1 d P A 1
N1 N 0.0674(8) 0.1493(7) 0.4659(5) 0.220(4) Uani 1 1 d . . .
C1 C 0.4608(3) 0.3416(2) 0.0598(2) 0.0645(8) Uani 1 1 d . A .
Cd2 Cd 0.5000 1.0000 0.5000 0.0577(4) Uani 1 2 d S . .
O2 O 0.4798(2) 0.86084(16) 0.41142(17) 0.0799(8) Uani 1 1 d . . .
C2 C 0.4044(4) 0.4134(3) 0.1012(3) 0.0939(13) Uani 1 1 d . . .
H2A H 0.3175 0.3920 0.0692 0.113 Uiso 1 1 calc R A 1
H2B H 0.4146 0.4186 0.1643 0.113 Uiso 1 1 calc R A 1
O3 O 0.2879(3) 0.80917(19) 0.33116(19) 0.0946(9) Uani 1 1 d . . .
C3 C 0.4284(16) 0.5637(9) 0.1623(10) 0.080(4) Uani 0.393(11) 1 d P A 1
O4 O 0.6719(3) 0.4062(2) 0.1339(3) 0.1186(14) Uani 1 1 d . A .
C4 C 0.522(3) 0.7194(15) 0.2789(18) 0.088(5) Uani 0.393(11) 1 d P A 1
H4 H 0.5894 0.7699 0.3093 0.106 Uiso 0.393(11) 1 calc PR A 1
O5 O 1.0159(2) 0.79858(18) 0.2714(2) 0.0894(9) Uani 1 1 d . . .
C5 C 0.5264(13) 0.6354(8) 0.2138(10) 0.082(3) Uani 0.393(11) 1 d P A 1
H5 H 0.6020 0.6306 0.2072 0.098 Uiso 0.393(11) 1 calc PR A 1
O6 O 1.0445(3) 0.7755(2) 0.3982(2) 0.1053(10) Uani 1 1 d . . .
C6 C 0.4127(4) 0.7197(2) 0.2925(2) 0.0735(9) Uani 1 1 d . . .
O7 O 0.4231(3) 0.21514(19) -0.07173(16) 0.0908(9) Uani 1 1 d . A .
C7 C 0.3187(4) 0.6485(3) 0.2328(3) 0.0870(11) Uani 1 1 d . A .
H7 H 0.2395 0.6533 0.2268 0.104 Uiso 1 1 calc R . .
O8 O 0.3184(2) -0.04369(15) -0.47087(14) 0.0675(7) Uani 1 1 d . . .
C8 C 0.3362(5) 0.5695(3) 0.1810(3) 0.0982(13) Uani 1 1 d . . .
H8 H 0.2723 0.5165 0.1586 0.118 Uiso 1 1 calc R A 1
O9 O 0.1496(2) -0.00735(18) -0.48594(16) 0.0817(8) Uani 1 1 d . . .
C9 C 0.3921(3) 0.8042(2) 0.3497(2) 0.0699(9) Uani 1 1 d . A .
O10 O 0.3604(2) 0.23838(19) 0.11324(18) 0.0845(8) Uani 1 1 d . A .
C10 C 0.5837(4) 0.3805(3) 0.0531(3) 0.0865(11) Uani 1 1 d . . .
H10A H 0.6021 0.3351 0.0062 0.104 Uiso 1 1 calc R A .
H10B H 0.5819 0.4329 0.0351 0.104 Uiso 1 1 calc R . .
O11 O 0.2007(3) -0.0024(2) 0.3230(2) 0.0889(9) Uani 1 1 d . . .
C11 C 0.7477(4) 0.4905(3) 0.1725(3) 0.0833(11) Uani 1 1 d . . .
O12 O 0.3976(3) 0.0297(2) 0.38085(18) 0.0880(9) Uani 1 1 d . . .
C12 C 0.7800(4) 0.5443(2) 0.1290(3) 0.0813(10) Uani 1 1 d . A .
H12 H 0.7473 0.5240 0.0655 0.098 Uiso 1 1 calc R . .
C13 C 0.8590(4) 0.6278(2) 0.1745(3) 0.0772(10) Uani 1 1 d . . .
H13 H 0.8815 0.6637 0.1421 0.093 Uiso 1 1 calc R A .
C14 C 0.9060(3) 0.6598(2) 0.2671(2) 0.0721(9) Uani 1 1 d . A .
C15 C 0.8766(4) 0.6053(3) 0.3118(3) 0.0946(13) Uani 1 1 d . . .
H15 H 0.9116 0.6251 0.3750 0.114 Uiso 1 1 calc R A .
C16 C 0.7961(4) 0.5215(4) 0.2658(4) 0.1089(17) Uani 1 1 d . A .
H16 H 0.7739 0.4850 0.2978 0.131 Uiso 1 1 calc R . .
C17 C 0.9941(3) 0.7503(3) 0.3150(3) 0.0777(10) Uani 1 1 d . . .
C18 C 0.3754(3) 0.2867(2) -0.0342(2) 0.0666(9) Uani 1 1 d . . .
H18B H 0.2948 0.2629 -0.0313 0.080 Uiso 1 1 calc R A .
H18A H 0.3693 0.3241 -0.0715 0.080 Uiso 1 1 calc R . .
C19 C 0.3731(4) 0.1632(3) -0.1603(2) 0.0764(10) Uani 1 1 d . . .
C20 C 0.4414(4) 0.1098(3) -0.1963(2) 0.0818(11) Uani 1 1 d . A .
H20 H 0.5155 0.1103 -0.1591 0.098 Uiso 1 1 calc R . .
C21 C 0.4003(3) 0.0559(3) -0.2868(2) 0.0748(10) Uani 1 1 d . . .
H21 H 0.4468 0.0198 -0.3116 0.090 Uiso 1 1 calc R A .
C22 C 0.2920(3) 0.0543(2) -0.3411(2) 0.0671(9) Uani 1 1 d . A .
C23 C 0.2244(3) 0.1057(3) -0.3036(2) 0.0754(10) Uani 1 1 d . . .
H23 H 0.1488 0.1032 -0.3403 0.090 Uiso 1 1 calc R A .
C24 C 0.2639(4) 0.1612(3) -0.2136(2) 0.0792(10) Uani 1 1 d . A .
H24 H 0.2168 0.1969 -0.1891 0.095 Uiso 1 1 calc R . .
C25 C 0.2515(3) -0.0011(2) -0.4376(2) 0.0666(9) Uani 1 1 d . . .
C26 C 0.4763(3) 0.2821(3) 0.1148(2) 0.0735(9) Uani 1 1 d . . .
H26B H 0.5162 0.2372 0.0888 0.088 Uiso 1 1 calc R A .
H26A H 0.5261 0.3186 0.1775 0.088 Uiso 1 1 calc R . .
C27 C 0.3546(4) 0.1896(3) 0.1666(3) 0.0789(10) Uani 1 1 d . . .
C28 C 0.2397(4) 0.1478(3) 0.1629(3) 0.0938(14) Uani 1 1 d . A .
H28 H 0.1718 0.1539 0.1243 0.113 Uiso 1 1 calc R . .
C29 C 0.2249(4) 0.0970(3) 0.2160(3) 0.0903(13) Uani 1 1 d . . .
H29 H 0.1469 0.0685 0.2136 0.108 Uiso 1 1 calc R A .
C30 C 0.3231(3) 0.0882(2) 0.2717(2) 0.0707(9) Uani 1 1 d . A .
C31 C 0.4358(4) 0.1298(3) 0.2749(3) 0.0875(12) Uani 1 1 d . . .
H31 H 0.5031 0.1243 0.3145 0.105 Uiso 1 1 calc R A .
C32 C 0.4541(4) 0.1798(3) 0.2217(3) 0.0922(13) Uani 1 1 d . A .
H32 H 0.5324 0.2064 0.2231 0.111 Uiso 1 1 calc R . .
C33 C 0.3073(4) 0.0340(2) 0.3301(2) 0.0720(9) Uani 1 1 d . . .
C34 C 0.1989(7) 0.1992(5) 0.5034(5) 0.149(2) Uani 1 1 d . . .
C35 C 0.0078(8) 0.1216(5) 0.3812(5) 0.155(3) Uani 1 1 d . . .
O1' O 0.4898(4) 0.4856(3) 0.1649(4) 0.084(2) Uani 0.607(11) 1 d P A 2
C3' C 0.4606(8) 0.5623(5) 0.2050(7) 0.078(2) Uani 0.607(11) 1 d P A 2
C4' C 0.5284(14) 0.7081(9) 0.3095(12) 0.096(4) Uani 0.607(11) 1 d P A 2
H4' H 0.5929 0.7562 0.3531 0.116 Uiso 0.607(11) 1 calc PR A 2
C5' C 0.5508(7) 0.6329(5) 0.2671(8) 0.098(3) Uani 0.607(11) 1 d P A 2
H5' H 0.6305 0.6282 0.2801 0.118 Uiso 0.607(11) 1 calc PR A 2

loop_
_atom_site_aniso_label
_atom_site_aniso_U_11
_atom_site_aniso_U_22
_atom_site_aniso_U_33
_atom_site_aniso_U_23
_atom_site_aniso_U_13
_atom_site_aniso_U_12
Cd1 0.0606(4) 0.0584(4) 0.0582(4) 0.01040(18) 0.01536(16) 0.01510(15)
O1 0.153(8) 0.053(4) 0.071(6) 0.018(3) 0.051(6) 0.032(4)
N1 0.171(7) 0.293(11) 0.151(6) 0.019(6) 0.061(5) 0.055(7)
C1 0.074(2) 0.0478(15) 0.0631(17) 0.0100(12) 0.0199(15) 0.0155(14)
Cd2 0.0568(4) 0.0525(4) 0.0566(4) 0.01165(19) 0.01384(18) 0.01733(17)
O2 0.0871(17) 0.0546(13) 0.0829(16) 0.0064(11) 0.0197(13) 0.0253(12)
C2 0.091(3) 0.057(2) 0.101(3) -0.0072(18) 0.020(2) 0.0196(19)
O3 0.0853(18) 0.0831(18) 0.0925(18) -0.0025(14) 0.0187(15) 0.0407(15)
C3 0.101(10) 0.061(6) 0.080(8) 0.019(6) 0.038(8) 0.028(6)
O4 0.086(2) 0.0748(19) 0.170(3) 0.060(2) -0.010(2) -0.0013(15)
C4 0.103(10) 0.051(7) 0.134(14) 0.037(7) 0.062(11) 0.040(6)
O5 0.0763(16) 0.0690(16) 0.1008(19) 0.0263(14) 0.0051(15) 0.0048(13)
C5 0.088(8) 0.066(6) 0.093(8) 0.019(6) 0.041(7) 0.028(6)
O6 0.096(2) 0.103(2) 0.0857(19) 0.0169(16) 0.0144(17) 0.0022(17)
C6 0.082(2) 0.0561(18) 0.082(2) 0.0146(15) 0.0340(18) 0.0268(16)
O7 0.108(2) 0.0894(18) 0.0576(13) -0.0002(12) 0.0103(13) 0.0524(16)
C7 0.089(3) 0.068(2) 0.089(2) 0.0078(18) 0.022(2) 0.0303(19)
O8 0.0665(13) 0.0648(13) 0.0600(12) 0.0063(9) 0.0228(10) 0.0159(10)
C8 0.105(3) 0.062(2) 0.110(3) 0.004(2) 0.038(3) 0.022(2)
O9 0.0743(16) 0.0904(18) 0.0638(13) 0.0059(12) 0.0168(12) 0.0283(13)
C9 0.081(2) 0.0555(17) 0.0708(19) 0.0134(14) 0.0277(17) 0.0247(16)
O10 0.0715(16) 0.101(2) 0.0915(17) 0.0532(16) 0.0207(13) 0.0216(14)
C10 0.082(2) 0.066(2) 0.104(3) 0.0231(19) 0.032(2) 0.0102(18)
O11 0.0850(19) 0.0929(19) 0.1012(19) 0.0514(16) 0.0312(16) 0.0221(15)
C11 0.068(2) 0.069(2) 0.106(3) 0.038(2) 0.011(2) 0.0109(17)
O12 0.0957(19) 0.102(2) 0.0788(16) 0.0468(15) 0.0225(15) 0.0393(16)
C12 0.086(2) 0.060(2) 0.087(2) 0.0193(17) 0.024(2) 0.0125(17)
C13 0.077(2) 0.066(2) 0.084(2) 0.0243(17) 0.0256(19) 0.0102(17)
C14 0.0627(19) 0.068(2) 0.079(2) 0.0210(16) 0.0198(16) 0.0145(15)
C15 0.080(3) 0.098(3) 0.096(3) 0.045(2) 0.008(2) 0.010(2)
C16 0.083(3) 0.109(3) 0.132(4) 0.076(3) 0.004(3) 0.003(2)
C17 0.0587(19) 0.073(2) 0.090(3) 0.0184(19) 0.0166(18) 0.0189(16)
C18 0.082(2) 0.0579(17) 0.0569(16) 0.0138(13) 0.0194(15) 0.0276(15)
C19 0.084(2) 0.078(2) 0.0542(16) 0.0050(15) 0.0137(16) 0.0348(18)
C20 0.080(2) 0.087(2) 0.0616(18) 0.0035(16) 0.0086(17) 0.0402(19)
C21 0.080(2) 0.078(2) 0.0640(18) 0.0118(15) 0.0256(17) 0.0357(18)
C22 0.0693(19) 0.0685(19) 0.0563(16) 0.0096(14) 0.0196(15) 0.0248(15)
C23 0.072(2) 0.078(2) 0.0644(18) 0.0084(15) 0.0163(16) 0.0288(17)
C24 0.087(2) 0.082(2) 0.0628(18) 0.0093(16) 0.0209(17) 0.042(2)
C25 0.069(2) 0.0643(18) 0.0596(17) 0.0131(13) 0.0208(15) 0.0158(15)
C26 0.072(2) 0.080(2) 0.0634(18) 0.0250(16) 0.0155(16) 0.0195(17)
C27 0.077(2) 0.088(2) 0.077(2) 0.0381(19) 0.0203(18) 0.0253(19)
C28 0.068(2) 0.123(4) 0.101(3) 0.067(3) 0.012(2) 0.021(2)
C29 0.068(2) 0.109(3) 0.102(3) 0.060(3) 0.018(2) 0.017(2)
C30 0.071(2) 0.077(2) 0.0677(18) 0.0296(16) 0.0201(16) 0.0241(17)
C31 0.075(2) 0.106(3) 0.087(2) 0.049(2) 0.014(2) 0.029(2)
C32 0.068(2) 0.115(3) 0.105(3) 0.061(3) 0.023(2) 0.022(2)
C33 0.087(2) 0.065(2) 0.0652(18) 0.0221(15) 0.0215(18) 0.0293(18)
C34 0.125(5) 0.141(6) 0.158(6) 0.047(5) 0.023(5) 0.023(4)
C35 0.160(7) 0.162(6) 0.113(4) 0.026(4) 0.040(5) 0.018(5)
O1' 0.076(3) 0.058(2) 0.087(4) -0.009(2) 0.013(2) 0.0224(19)
C3' 0.081(5) 0.052(3) 0.085(5) 0.000(4) 0.025(5) 0.025(3)
C4' 0.072(5) 0.046(5) 0.154(13) 0.014(5) 0.037(7) 0.013(4)
C5' 0.071(4) 0.070(4) 0.122(7) -0.001(5) 0.015(5) 0.029(3)

loop_
_atom_type_symbol
_atom_type_description
_atom_type_scat_dispersion_real
_atom_type_scat_dispersion_imag
_atom_type_scat_source
C C 0.0033 0.0016 'International Tables Vol C Tables 4.2.6.8 and 6.1.1.4'
H H 0.0000 0.0000 'International Tables Vol C Tables 4.2.6.8 and 6.1.1.4'
Cd Cd -0.8075 1.2024 'International Tables Vol C Tables 4.2.6.8 and 6.1.1.4'
N N 0.0061 0.0033 'International Tables Vol C Tables 4.2.6.8 and 6.1.1.4'
O O 0.0106 0.0060 'International Tables Vol C Tables 4.2.6.8 and 6.1.1.4'

loop_
_geom_angle_atom_site_label_1
_geom_angle_atom_site_label_2
_geom_angle_atom_site_label_3
_geom_angle
_geom_angle_site_symmetry_1
_geom_angle_site_symmetry_3
O3 Cd1 O11 104.36(13) . 1_565
O3 Cd1 O5 88.73(11) . 1_455
O11 Cd1 O5 95.47(11) 1_565 1_455
O3 Cd1 O8 93.04(10) . 1_566
O11 Cd1 O8 108.02(10) 1_565 1_566
O5 Cd1 O8 155.16(10) 1_455 1_566
O3 Cd1 O9 147.16(10) . 1_566
O11 Cd1 O9 93.96(11) 1_565 1_566
O5 Cd1 O9 116.77(11) 1_455 1_566
O8 Cd1 O9 55.01(8) 1_566 1_566
O3 Cd1 O6 93.06(13) . 1_455
O11 Cd1 O6 145.86(12) 1_565 1_455
O5 Cd1 O6 55.20(11) 1_455 1_455
O8 Cd1 O6 99.96(10) 1_566 1_455
O9 Cd1 O6 86.21(11) 1_566 1_455
O3 Cd1 C17 87.72(12) . 1_455
O11 Cd1 C17 122.49(12) 1_565 1_455
O5 Cd1 C17 27.69(11) 1_455 1_455
O8 Cd1 C17 127.57(11) 1_566 1_455
O9 Cd1 C17 105.27(11) 1_566 1_455
O6 Cd1 C17 27.87(11) 1_455 1_455
O3 Cd1 C25 120.35(11) . 1_566
O11 Cd1 C25 101.83(11) 1_565 1_566
O5 Cd1 C25 140.24(11) 1_455 1_566
O8 Cd1 C25 27.55(9) 1_566 1_566
O9 Cd1 C25 27.47(10) 1_566 1_566
O6 Cd1 C25 93.92(10) 1_455 1_566
C17 Cd1 C25 119.92(12) 1_455 1_566
C2 O1 C3 122.6(8) . .
C35 N1 C34 123.0(8) . .
C2 C1 C18 106.1(3) . .
C2 C1 C26 110.8(3) . .
C18 C1 C26 110.1(3) . .
C2 C1 C10 112.8(3) . .
C18 C1 C10 109.3(3) . .
C26 C1 C10 107.9(3) . .
O2 Cd2 O2 180.000(1) . 2_676
O2 Cd2 O12 88.66(11) . 2_666
O2 Cd2 O12 91.34(11) 2_676 2_666
O2 Cd2 O12 91.34(11) . 1_565
O2 Cd2 O12 88.66(11) 2_676 1_565
O12 Cd2 O12 180.000(1) 2_666 1_565
O2 Cd2 O8 88.11(9) . 2_665
O2 Cd2 O8 91.89(9) 2_676 2_665
O12 Cd2 O8 89.35(10) 2_666 2_665
O12 Cd2 O8 90.65(10) 1_565 2_665
O2 Cd2 O8 91.89(9) . 1_566
O2 Cd2 O8 88.11(9) 2_676 1_566
O12 Cd2 O8 90.65(10) 2_666 1_566
O12 Cd2 O8 89.35(10) 1_565 1_566
O8 Cd2 O8 180.000(1) 2_665 1_566
C9 O2 Cd2 131.0(2) . .
O1 C2 O1' 49.8(4) . .
O1 C2 C1 118.5(5) . .
O1' C2 C1 110.2(4) . .
O1 C2 H2A 107.7 . .
O1' C2 H2A 142.0 . .
C1 C2 H2A 107.7 . .
O1 C2 H2B 107.7 . .
O1' C2 H2B 64.0 . .
C1 C2 H2B 107.7 . .
H2A C2 H2B 107.1 . .
C9 O3 Cd1 139.1(2) . .
C8 C3 C5 114.9(11) . .
C8 C3 O1 124.3(13) . .
C5 C3 O1 120.4(13) . .
C11 O4 C10 120.9(3) . .
C6 C4 C5 116(2) . .
C6 C4 H4 122.2 . .
C5 C4 H4 122.2 . .
C17 O5 Cd1 94.1(2) . 1_655
C3 C5 C4 124.1(16) . .
C3 C5 H5 117.9 . .
C4 C5 H5 117.9 . .
C17 O6 Cd1 87.3(2) . 1_655
C4 C6 C7 115.3(12) . .
C4 C6 C4' 24.1(11) . .
C7 C6 C4' 118.6(7) . .
C4 C6 C9 120.9(11) . .
C7 C6 C9 121.3(4) . .
C4' C6 C9 119.5(7) . .
C19 O7 C18 118.7(3) . .
C6 C7 C8 121.9(4) . .
C6 C7 H7 119.0 . .
C8 C7 H7 119.0 . .
C25 O8 Cd1 93.47(19) . 1_544
C25 O8 Cd2 133.6(2) . 1_544
Cd1 O8 Cd2 101.49(8) 1_544 1_544
C3 C8 C7 124.5(8) . .
C3 C8 C3' 29.2(6) . .
C7 C8 C3' 115.3(5) . .
C3 C8 H8 117.8 . .
C7 C8 H8 117.8 . .
C3' C8 H8 118.6 . .
C25 O9 Cd1 91.1(2) . 1_544
O3 C9 O2 126.5(3) . .
O3 C9 C6 115.7(3) . .
O2 C9 C6 117.8(3) . .
C27 O10 C26 117.6(3) . .
O4 C10 C1 111.3(3) . .
O4 C10 H10A 109.4 . .
C1 C10 H10A 109.4 . .
O4 C10 H10B 109.4 . .
C1 C10 H10B 109.4 . .
H10A C10 H10B 108.0 . .
C33 O11 Cd1 114.6(2) . 1_545
C12 C11 O4 126.2(4) . .
C12 C11 C16 118.5(4) . .
O4 C11 C16 115.2(4) . .
C33 O12 Cd2 154.3(3) . 1_545
C11 C12 C13 121.5(4) . .
C11 C12 H12 119.3 . .
C13 C12 H12 119.3 . .
C12 C13 C14 120.5(3) . .
C12 C13 H13 119.8 . .
C14 C13 H13 119.8 . .
C15 C14 C13 118.7(4) . .
C15 C14 C17 121.7(4) . .
C13 C14 C17 119.5(3) . .
C14 C15 C16 120.6(4) . .
C14 C15 H15 119.7 . .
C16 C15 H15 119.7 . .
C15 C16 C11 120.1(4) . .
C15 C16 H16 119.9 . .
C11 C16 H16 119.9 . .
O5 C17 O6 121.8(4) . .
O5 C17 C14 119.2(3) . .
O6 C17 C14 119.0(4) . .
O5 C17 Cd1 58.18(19) . 1_655
O6 C17 Cd1 64.8(2) . 1_655
C14 C17 Cd1 168.0(3) . 1_655
O7 C18 C1 106.8(3) . .
O7 C18 H18B 110.4 . .
C1 C18 H18B 110.4 . .
O7 C18 H18A 110.4 . .
C1 C18 H18A 110.4 . .
H18B C18 H18A 108.6 . .
O7 C19 C24 124.8(3) . .
O7 C19 C20 114.7(3) . .
C24 C19 C20 120.5(3) . .
C21 C20 C19 119.5(3) . .
C21 C20 H20 120.2 . .
C19 C20 H20 120.2 . .
C22 C21 C20 120.5(3) . .
C22 C21 H21 119.8 . .
C20 C21 H21 119.8 . .
C23 C22 C21 119.0(3) . .
C23 C22 C25 121.2(3) . .
C21 C22 C25 119.8(3) . .
C22 C23 C24 121.7(3) . .
C22 C23 H23 119.1 . .
C24 C23 H23 119.1 . .
C19 C24 C23 118.7(3) . .
C19 C24 H24 120.6 . .
C23 C24 H24 120.6 . .
O9 C25 O8 120.4(3) . .
O9 C25 C22 119.9(3) . .
O8 C25 C22 119.7(3) . .
O9 C25 Cd1 61.45(17) . 1_544
O8 C25 Cd1 58.98(16) . 1_544
C22 C25 Cd1 178.6(3) . 1_544
O10 C26 C1 108.0(3) . .
O10 C26 H26B 110.1 . .
C1 C26 H26B 110.1 . .
O10 C26 H26A 110.1 . .
C1 C26 H26A 110.1 . .
H26B C26 H26A 108.4 . .
O10 C27 C32 123.7(4) . .
O10 C27 C28 115.7(3) . .
C32 C27 C28 120.5(3) . .
C29 C28 C27 119.8(4) . .
C29 C28 H28 120.1 . .
C27 C28 H28 120.1 . .
C30 C29 C28 120.0(4) . .
C30 C29 H29 120.0 . .
C28 C29 H29 120.0 . .
C29 C30 C31 119.7(3) . .
C29 C30 C33 120.0(3) . .
C31 C30 C33 120.3(3) . .
C30 C31 C32 122.0(4) . .
C30 C31 H31 119.0 . .
C32 C31 H31 119.0 . .
C27 C32 C31 118.0(4) . .
C27 C32 H32 121.0 . .
C31 C32 H32 121.0 . .
O12 C33 O11 125.6(3) . .
O12 C33 C30 118.0(4) . .
O11 C33 C30 116.4(3) . .
C2 O1' C3' 120.2(5) . .
C5' C3' O1' 117.3(7) . .
C5' C3' C8 120.7(6) . .
O1' C3' C8 122.0(6) . .
C5' C4' C6 122.6(12) . .
C5' C4' H4' 118.7 . .
C6 C4' H4' 118.7 . .
C4' C5' C3' 120.3(10) . .
C4' C5' H5' 119.8 . .
C3' C5' H5' 119.8 . .

loop_
_geom_bond_atom_site_label_1
_geom_bond_atom_site_label_2
_geom_bond_distance
_geom_bond_site_symmetry_2
Cd1 O3 2.187(3) .
Cd1 O11 2.189(3) 1_565
Cd1 O5 2.289(3) 1_455
Cd1 O8 2.343(2) 1_566
Cd1 O9 2.398(2) 1_566
Cd1 O6 2.435(3) 1_455
Cd1 C17 2.687(4) 1_455
Cd1 C25 2.729(3) 1_566
O1 C2 1.222(7) .
O1 C3 1.379(14) .
N1 C35 1.297(9) .
N1 C34 1.514(10) .
C1 C2 1.519(5) .
C1 C18 1.522(4) .
C1 C26 1.526(5) .
C1 C10 1.536(5) .
Cd2 O2 2.224(2) .
Cd2 O2 2.224(2) 2_676
Cd2 O12 2.294(3) 2_666
Cd2 O12 2.294(3) 1_565
Cd2 O8 2.364(2) 2_665
Cd2 O8 2.364(2) 1_566
O2 C9 1.249(4) .
C2 O1' 1.355(6) .
C2 H2A 0.9900 .
C2 H2B 0.9900 .
O3 C9 1.237(5) .
C3 C8 1.224(16) .
C3 C5 1.38(2) .
O4 C11 1.365(5) .
O4 C10 1.377(5) .
C4 C6 1.37(3) .
C4 C5 1.48(3) .
C4 H4 0.9500 .
O5 C17 1.252(5) .
O5 Cd1 2.289(3) 1_655
C5 H5 0.9500 .
O6 C17 1.258(5) .
O6 Cd1 2.435(3) 1_655
C6 C7 1.374(5) .
C6 C4' 1.408(17) .
C6 C9 1.511(5) .
O7 C19 1.360(4) .
O7 C18 1.427(4) .
C7 C8 1.394(5) .
C7 H7 0.9500 .
O8 C25 1.265(4) .
O8 Cd1 2.343(2) 1_544
O8 Cd2 2.364(2) 1_544
C8 C3' 1.485(10) .
C8 H8 0.9500 .
O9 C25 1.259(4) .
O9 Cd1 2.398(2) 1_544
O10 C27 1.361(4) .
O10 C26 1.429(4) .
C10 H10A 0.9900 .
C10 H10B 0.9900 .
O11 C33 1.267(5) .
O11 Cd1 2.189(3) 1_545
C11 C12 1.350(5) .
C11 C16 1.395(7) .
O12 C33 1.231(4) .
O12 Cd2 2.294(3) 1_545
C12 C13 1.374(5) .
C12 H12 0.9500 .
C13 C14 1.383(5) .
C13 H13 0.9500 .
C14 C15 1.366(5) .
C14 C17 1.498(5) .
C15 C16 1.385(6) .
C15 H15 0.9500 .
C16 H16 0.9500 .
C17 Cd1 2.687(4) 1_655
C18 H18B 0.9900 .
C18 H18A 0.9900 .
C19 C24 1.382(5) .
C19 C20 1.396(5) .
C20 C21 1.388(5) .
C20 H20 0.9500 .
C21 C22 1.384(5) .
C21 H21 0.9500 .
C22 C23 1.379(5) .
C22 C25 1.473(4) .
C23 C24 1.389(5) .
C23 H23 0.9500 .
C24 H24 0.9500 .
C25 Cd1 2.729(3) 1_544
C26 H26B 0.9900 .
C26 H26A 0.9900 .
C27 C32 1.386(5) .
C27 C28 1.397(6) .
C28 C29 1.394(5) .
C28 H28 0.9500 .
C29 C30 1.372(5) .
C29 H29 0.9500 .
C30 C31 1.376(5) .
C30 C33 1.513(5) .
C31 C32 1.392(5) .
C31 H31 0.9500 .
C32 H32 0.9500 .
O1' C3' 1.374(8) .
C3' C5' 1.359(11) .
C4' C5' 1.322(17) .
C4' H4' 0.9500 .
C5' H5' 0.9500 .
